data_1530914
loop_
_publ_author_name
'Trzebiatowski, W.'
'Weglowski, S.'
'Lukaszewicz, K.'

_publ_section_title
;
 Struktura krystaliczna arsenikow cyrconu Zr As i Zr As2
;
_journal_name_full 'Roczniki Chemii'
_journal_page_first 189
_journal_page_last 201
_journal_volume 32
_journal_year 1958
_chemical_formula_sum 'As2 Zr'
_chemical_name_systematic 'Zr As2'
_space_group_IT_number 62
_symmetry_space_group_name_Hall '-P 2c 2n'
_symmetry_space_group_name_H-M 'P n a m'
_cell_angle_alpha 90
_cell_angle_beta 90
_cell_angle_gamma 90
_cell_formula_units_Z 4
_cell_length_a 6.801
_cell_length_b 9.027
_cell_length_c 3.689
_cell_volume 226.477
_citation_journal_id_ASTM ROCHAC
_cod_data_source_file Trzebiatowski_ROCHAC_1958_1797.cif
_cod_data_source_block As2Zr1
_cod_original_cell_volume 226.4774
_cod_original_sg_symbol_Hall '-P 2ac 2n (-x,z,y)'
_cod_original_formula_sum 'As2 Zr1'
_cod_database_code 1530914

loop_
_symmetry_equiv_pos_as_xyz
x,y,z
-x+1/2,y+1/2,-z
x+1/2,-y+1/2,-z+1/2
-x,-y,z+1/2
-x,-y,-z
x-1/2,-y-1/2,z
-x-1/2,y-1/2,z-1/2
x,y,-z-1/2

loop_
_atom_site_label
_atom_site_type_symbol
_atom_site_fract_x
_atom_site_fract_y
_atom_site_fract_z
_atom_site_occupancy
_atom_site_U_iso_or_equiv
Zr1 Zr 0.225 0.841 0.25 1 0.0
As2 As 0.081 0.148 0.25 1 0.0
As1 As 0.122 0.541 0.25 1 0.0
